data_8106721
loop_
_publ_author_name
'Zhang, Wenxin'
'Qiu, Chenyu'
'Li, Shanshan'
'Zhou, Lina'
'Hu, Mengwei'
'Chen, Xiaojing'
'Yu, Bin'
'Hong, Yan'
'Liu, Zhiguo'
'Xia, Qinqin'

_publ_section_title
;
 Crystal structure of
 2,5-bis((E)-2-(trifluoromethyl)benzylidene)cyclopentan-1-one, C21H14F6O
;
_journal_issue 6
_journal_name_full 'Zeitschrift f\"ur Kristallographie - New Crystal Structures'
_journal_page_first 921
_journal_page_last 922
_journal_paper_doi 10.1515/ncrs-2017-0080
_journal_volume 232
_journal_year 2017
_chemical_formula_sum 'C21 H14 F6 O'
_chemical_formula_weight 396.32
_space_group_IT_number 2
_space_group_name_Hall '-P 1'
_space_group_name_H-M_alt 'P -1'
_symmetry_cell_setting triclinic
_symmetry_space_group_name_H-M 'P -1'
_atom_sites_solution_hydrogens geom
_atom_sites_solution_primary direct
_atom_sites_solution_secondary difmap
_cell_angle_alpha 83.25(3)
_cell_angle_beta 89.18(3)
_cell_angle_gamma 73.79(3)
_cell_formula_units_Z 2
_cell_length_a 7.8470(16)
_cell_length_b 7.9390(16)
_cell_length_c 14.993(3)
_cell_measurement_reflns_used 3150
_cell_measurement_temperature 293(2)
_cell_measurement_theta_max 0.974
_cell_measurement_theta_min 0.961
_cell_volume 890.5(3)
_computing_structure_refinement 'SHELXL-97 (Sheldrick, 1997)'
_computing_structure_solution 'SHELXS-97 (Sheldrick, 1990)'
_diffrn_ambient_temperature 293(2)
_diffrn_measured_fraction_theta_full 1.000
_diffrn_measured_fraction_theta_max 1.000
_diffrn_measurement_device_type 'Nonius CAD4'
_diffrn_measurement_method \w/2\q
_diffrn_radiation_monochromator graphite
_diffrn_radiation_source 'fine-focus sealed tube'
_diffrn_radiation_type MoK\a
_diffrn_radiation_wavelength 0.71073
_diffrn_reflns_av_R_equivalents 0.0000
_diffrn_reflns_av_sigmaI/netI 0.0901
_diffrn_reflns_limit_h_max 9
_diffrn_reflns_limit_h_min -9
_diffrn_reflns_limit_k_max 9
_diffrn_reflns_limit_k_min -9
_diffrn_reflns_limit_l_max 17
_diffrn_reflns_limit_l_min 0
_diffrn_reflns_number 3150
_diffrn_reflns_theta_full 25.01
_diffrn_reflns_theta_max 25.01
_diffrn_reflns_theta_min 1.37
_diffrn_standards_decay_% 1
_diffrn_standards_interval_count 200
_diffrn_standards_interval_time 2
_diffrn_standards_number 3
_exptl_absorpt_coefficient_mu 0.133
_exptl_absorpt_correction_T_max 0.9739
_exptl_absorpt_correction_T_min 0.9612
_exptl_absorpt_correction_type multi-scan
_exptl_absorpt_process_details sadabs
_exptl_crystal_colour colorless
_exptl_crystal_density_diffrn 1.478
_exptl_crystal_density_method 'not measured'
_exptl_crystal_description block
_exptl_crystal_F_000 404
_exptl_crystal_size_max 0.30
_exptl_crystal_size_mid 0.22
_exptl_crystal_size_min 0.20
_refine_diff_density_max 0.143
_refine_diff_density_min -0.150
_refine_diff_density_rms 0.037
_refine_ls_extinction_method none
_refine_ls_goodness_of_fit_ref 0.982
_refine_ls_hydrogen_treatment mixed
_refine_ls_matrix_type full
_refine_ls_number_parameters 253
_refine_ls_number_reflns 3150
_refine_ls_number_restraints 1
_refine_ls_restrained_S_all 0.983
_refine_ls_R_factor_all 0.1659
_refine_ls_R_factor_gt 0.0636
_refine_ls_shift/su_max 0.000
_refine_ls_shift/su_mean 0.000
_refine_ls_structure_factor_coef Fsqd
_refine_ls_weighting_details 'calc w=1/[\s^2^(Fo^2^)+(0.0301P)^2^+0.0000P] where P=(Fo^2^+2Fc^2^)/3'
_refine_ls_weighting_scheme calc
_refine_ls_wR_factor_gt 0.1018
_refine_ls_wR_factor_ref 0.1261
_reflns_number_gt 1298
_reflns_number_total 3150
_reflns_threshold_expression >2sigma(I)
_cod_data_source_file suppl_ncrs-2017-0080_suppl.cif
_cod_data_source_block b
_cod_original_sg_symbol_H-M P-1
_cod_database_code 8106721
_publcif_funding_html
;
;

loop_
_symmetry_equiv_pos_as_xyz
'x, y, z'
'-x, -y, -z'

loop_
_atom_site_label
_atom_site_type_symbol
_atom_site_fract_x
_atom_site_fract_y
_atom_site_fract_z
_atom_site_U_iso_or_equiv
_atom_site_adp_type
_atom_site_occupancy
_atom_site_symmetry_multiplicity
_atom_site_calc_flag
_atom_site_refinement_flags
_atom_site_disorder_assembly
_atom_site_disorder_group
O O 0.3518(3) 0.1788(3) 0.12515(15) 0.0671(8) Uani 1 1 d . . .
F1 F 0.2333(4) -0.1261(4) 0.51161(16) 0.1268(12) Uani 1 1 d . . .
C1 C 0.2977(5) -0.2847(5) 0.3855(3) 0.0588(11) Uani 1 1 d . . .
F2 F 0.1382(4) 0.0185(3) 0.38446(16) 0.0995(9) Uani 1 1 d . . .
C2 C 0.2981(6) -0.4343(6) 0.4439(3) 0.0852(14) Uani 1 1 d . . .
H2A H 0.2831 -0.4267 0.5051 0.102 Uiso 1 1 calc R . .
F3 F 0.4119(4) -0.0540(3) 0.41798(16) 0.0978(9) Uani 1 1 d . . .
C3 C 0.3207(6) -0.5934(6) 0.4112(3) 0.0956(16) Uani 1 1 d . . .
H3A H 0.3198 -0.6932 0.4503 0.115 Uiso 1 1 calc R . .
F4 F 0.0923(5) 0.7135(4) -0.21608(18) 0.1480(14) Uani 1 1 d . . .
C4 C 0.3442(6) -0.6054(6) 0.3227(3) 0.0887(15) Uani 1 1 d . . .
H4A H 0.3614 -0.7137 0.3008 0.106 Uiso 1 1 calc R . .
F5 F 0.3074(4) 0.5680(4) -0.12766(19) 0.1099(10) Uani 1 1 d . . .
C5 C 0.3425(6) -0.4567(6) 0.2647(3) 0.0771(13) Uani 1 1 d . . .
H5A H 0.3568 -0.4666 0.2037 0.093 Uiso 1 1 calc R . .
F6 F 0.0446(4) 0.5745(3) -0.09335(18) 0.1072(9) Uani 1 1 d . . .
C6 C 0.3202(5) -0.2930(5) 0.2941(3) 0.0612(11) Uani 1 1 d . . .
C7 C 0.2711(7) -0.1148(7) 0.4241(3) 0.0746(13) Uani 1 1 d . . .
C8 C 0.3224(5) -0.1373(5) 0.2300(3) 0.0609(11) Uani 1 1 d . . .
H8A H 0.3457 -0.0451 0.2560 0.073 Uiso 1 1 calc R . .
C9 C 0.2966(5) -0.1071(5) 0.1416(3) 0.0573(11) Uani 1 1 d . . .
C10 C 0.2523(5) -0.2174(5) 0.0759(2) 0.0708(12) Uani 1 1 d . . .
H10A H 0.1384 -0.2389 0.0893 0.085 Uiso 1 1 calc R . .
H10B H 0.3421 -0.3302 0.0784 0.085 Uiso 1 1 calc R . .
C11 C 0.2460(5) -0.1119(5) -0.0179(2) 0.0659(11) Uani 1 1 d . . .
H11A H 0.3397 -0.1740 -0.0549 0.079 Uiso 1 1 calc R . .
H11B H 0.1327 -0.0962 -0.0477 0.079 Uiso 1 1 calc R . .
C12 C 0.2704(5) 0.0626(5) -0.0040(2) 0.0596(11) Uani 1 1 d . . .
C13 C 0.3126(5) 0.0609(5) 0.0919(2) 0.0542(10) Uani 1 1 d . . .
C14 C 0.2613(5) 0.2052(5) -0.0631(2) 0.0576(11) Uani 1 1 d . . .
H14A H 0.2824 0.3005 -0.0392 0.069 Uiso 1 1 calc R . .
C15 C 0.2229(5) 0.2331(5) -0.1600(2) 0.0591(11) Uani 1 1 d . . .
C16 C 0.2400(5) 0.0915(5) -0.2090(3) 0.0710(12) Uani 1 1 d . . .
H16A H 0.2774 -0.0230 -0.1798 0.085 Uiso 1 1 calc R . .
C17 C 0.2023(6) 0.1174(7) -0.3013(3) 0.0861(14) Uani 1 1 d . . .
H17A H 0.2120 0.0207 -0.3325 0.103 Uiso 1 1 calc R . .
C18 C 0.1514(6) 0.2838(7) -0.3455(3) 0.0898(16) Uani 1 1 d . . .
H18A H 0.1281 0.3011 -0.4070 0.108 Uiso 1 1 calc R . .
C19 C 0.1347(6) 0.4255(6) -0.2989(3) 0.0817(14) Uani 1 1 d . . .
H19A H 0.0989 0.5393 -0.3290 0.098 Uiso 1 1 calc R . .
C20 C 0.1705(5) 0.4016(6) -0.2071(3) 0.0654(12) Uani 1 1 d U . .
C21 C 0.1536(8) 0.5632(7) -0.1621(4) 0.0916(15) Uani 1 1 d U . .

loop_
_atom_site_aniso_label
_atom_site_aniso_U_11
_atom_site_aniso_U_22
_atom_site_aniso_U_33
_atom_site_aniso_U_23
_atom_site_aniso_U_13
_atom_site_aniso_U_12
O 0.096(2) 0.0589(17) 0.0528(17) -0.0185(14) -0.0009(15) -0.0266(16)
F1 0.213(3) 0.120(2) 0.0543(18) -0.0253(16) 0.0348(19) -0.053(2)
C1 0.065(3) 0.064(3) 0.050(3) -0.009(2) 0.004(2) -0.021(2)
F2 0.116(2) 0.0875(19) 0.0862(19) -0.0292(16) 0.0031(17) -0.0060(18)
C2 0.121(4) 0.084(4) 0.049(3) 0.001(3) 0.008(3) -0.030(3)
F3 0.117(2) 0.098(2) 0.094(2) -0.0272(15) -0.0095(17) -0.0479(18)
C3 0.136(5) 0.076(4) 0.075(4) 0.014(3) 0.002(3) -0.041(4)
F4 0.262(4) 0.0669(19) 0.093(2) 0.0144(17) 0.006(2) -0.020(2)
C4 0.127(4) 0.062(3) 0.073(3) -0.004(3) 0.009(3) -0.021(3)
F5 0.121(3) 0.097(2) 0.129(3) -0.0478(18) 0.022(2) -0.046(2)
C5 0.108(4) 0.069(3) 0.057(3) -0.013(3) 0.012(3) -0.027(3)
F6 0.127(2) 0.0794(19) 0.096(2) -0.0138(15) 0.0338(18) 0.0028(17)
C6 0.067(3) 0.065(3) 0.050(3) -0.007(2) 0.006(2) -0.015(2)
C7 0.074(4) 0.089(4) 0.059(3) -0.005(3) -0.003(3) -0.021(3)
C8 0.068(3) 0.054(3) 0.064(3) -0.016(2) 0.014(2) -0.020(2)
C9 0.066(3) 0.061(3) 0.047(2) -0.005(2) 0.004(2) -0.020(2)
C10 0.086(3) 0.070(3) 0.061(3) -0.005(2) -0.009(2) -0.031(3)
C11 0.076(3) 0.068(3) 0.058(3) -0.009(2) 0.005(2) -0.025(2)
C12 0.076(3) 0.056(3) 0.050(3) -0.017(2) 0.006(2) -0.020(2)
C13 0.062(3) 0.056(3) 0.045(2) -0.013(2) 0.003(2) -0.015(2)
C14 0.071(3) 0.052(3) 0.052(3) -0.015(2) 0.003(2) -0.016(2)
C15 0.070(3) 0.058(3) 0.046(3) -0.006(2) 0.006(2) -0.012(2)
C16 0.099(4) 0.068(3) 0.056(3) -0.017(2) 0.004(2) -0.036(3)
C17 0.108(4) 0.111(4) 0.056(3) -0.024(3) 0.009(3) -0.052(3)
C18 0.103(4) 0.120(5) 0.048(3) 0.002(3) -0.005(3) -0.038(4)
C19 0.088(4) 0.094(4) 0.059(3) 0.004(3) 0.000(3) -0.024(3)
C20 0.076(3) 0.070(3) 0.046(3) -0.006(2) 0.004(2) -0.015(3)
C21 0.121(5) 0.076(4) 0.071(4) 0.004(3) 0.021(4) -0.023(4)

loop_
_atom_type_symbol
_atom_type_description
_atom_type_scat_dispersion_real
_atom_type_scat_dispersion_imag
_atom_type_scat_source
C C 0.0033 0.0016 'International Tables Vol C Tables 4.2.6.8 and 6.1.1.4'
H H 0.0000 0.0000 'International Tables Vol C Tables 4.2.6.8 and 6.1.1.4'
O O 0.0106 0.0060 'International Tables Vol C Tables 4.2.6.8 and 6.1.1.4'
F F 0.0171 0.0103 'International Tables Vol C Tables 4.2.6.8 and 6.1.1.4'

loop_
_geom_angle_atom_site_label_1
_geom_angle_atom_site_label_2
_geom_angle_atom_site_label_3
_geom_angle
_geom_angle_site_symmetry_1
_geom_angle_site_symmetry_3
C6 C1 C2 121.0(4) . .
C6 C1 C7 121.0(4) . .
C2 C1 C7 118.0(4) . .
C3 C2 C1 119.9(4) . .
C3 C2 H2A 120.0 . .
C1 C2 H2A 120.0 . .
C4 C3 C2 120.3(4) . .
C4 C3 H3A 119.9 . .
C2 C3 H3A 119.9 . .
C3 C4 C5 119.8(4) . .
C3 C4 H4A 120.1 . .
C5 C4 H4A 120.1 . .
C4 C5 C6 122.4(4) . .
C4 C5 H5A 118.8 . .
C6 C5 H5A 118.8 . .
C5 C6 C1 116.6(4) . .
C5 C6 C8 120.7(4) . .
C1 C6 C8 122.6(4) . .
F3 C7 F1 105.2(4) . .
F3 C7 F2 104.8(4) . .
F1 C7 F2 105.2(4) . .
F3 C7 C1 113.4(4) . .
F1 C7 C1 113.2(4) . .
F2 C7 C1 114.1(4) . .
C9 C8 C6 130.7(4) . .
C9 C8 H8A 114.6 . .
C6 C8 H8A 114.6 . .
C8 C9 C13 120.0(4) . .
C8 C9 C10 131.3(4) . .
C13 C9 C10 108.7(3) . .
C9 C10 C11 106.5(3) . .
C9 C10 H10A 110.4 . .
C11 C10 H10A 110.4 . .
C9 C10 H10B 110.4 . .
C11 C10 H10B 110.4 . .
H10A C10 H10B 108.6 . .
C12 C11 C10 106.9(3) . .
C12 C11 H11A 110.3 . .
C10 C11 H11A 110.3 . .
C12 C11 H11B 110.3 . .
C10 C11 H11B 110.3 . .
H11A C11 H11B 108.6 . .
C14 C12 C13 121.1(4) . .
C14 C12 C11 130.0(3) . .
C13 C12 C11 108.9(3) . .
O C13 C12 125.8(4) . .
O C13 C9 125.6(3) . .
C12 C13 C9 108.6(3) . .
C12 C14 C15 129.5(4) . .
C12 C14 H14A 115.2 . .
C15 C14 H14A 115.2 . .
C16 C15 C20 117.1(4) . .
C16 C15 C14 121.1(4) . .
C20 C15 C14 121.7(4) . .
C15 C16 C17 121.4(4) . .
C15 C16 H16A 119.3 . .
C17 C16 H16A 119.3 . .
C18 C17 C16 120.1(4) . .
C18 C17 H17A 119.9 . .
C16 C17 H17A 119.9 . .
C17 C18 C19 119.6(4) . .
C17 C18 H18A 120.2 . .
C19 C18 H18A 120.2 . .
C18 C19 C20 120.8(4) . .
C18 C19 H19A 119.6 . .
C20 C19 H19A 119.6 . .
C19 C20 C15 120.9(4) . .
C19 C20 C21 117.2(4) . .
C15 C20 C21 121.9(4) . .
F6 C21 F5 104.9(5) . .
F6 C21 F4 105.6(4) . .
F5 C21 F4 106.6(5) . .
F6 C21 C20 112.8(4) . .
F5 C21 C20 112.5(5) . .
F4 C21 C20 113.8(4) . .

loop_
_geom_bond_atom_site_label_1
_geom_bond_atom_site_label_2
_geom_bond_distance
_geom_bond_site_symmetry_2
O C13 1.222(4) .
F1 C7 1.340(4) .
C1 C6 1.387(5) .
C1 C2 1.389(5) .
C1 C7 1.490(5) .
F2 C7 1.347(5) .
C2 C3 1.372(5) .
C2 H2A 0.9300 .
F3 C7 1.321(5) .
C3 C4 1.348(5) .
C3 H3A 0.9300 .
F4 C21 1.331(5) .
C4 C5 1.379(5) .
C4 H4A 0.9300 .
F5 C21 1.331(6) .
C5 C6 1.385(5) .
C5 H5A 0.9300 .
F6 C21 1.326(5) .
C6 C8 1.478(5) .
C8 C9 1.327(4) .
C8 H8A 0.9300 .
C9 C13 1.485(5) .
C9 C10 1.497(4) .
C10 C11 1.544(4) .
C10 H10A 0.9700 .
C10 H10B 0.9700 .
C11 C12 1.489(4) .
C11 H11A 0.9700 .
C11 H11B 0.9700 .
C12 C14 1.339(5) .
C12 C13 1.477(4) .
C14 C15 1.466(5) .
C14 H14A 0.9300 .
C15 C16 1.388(5) .
C15 C20 1.392(5) .
C16 C17 1.399(5) .
C16 H16A 0.9300 .
C17 C18 1.360(6) .
C17 H17A 0.9300 .
C18 C19 1.368(5) .
C18 H18A 0.9300 .
C19 C20 1.389(5) .
C19 H19A 0.9300 .
C20 C21 1.491(6) .

loop_
_geom_torsion_atom_site_label_1
_geom_torsion_atom_site_label_2
_geom_torsion_atom_site_label_3
_geom_torsion_atom_site_label_4
_geom_torsion
_geom_torsion_site_symmetry_1
_geom_torsion_site_symmetry_2
_geom_torsion_site_symmetry_3
_geom_torsion_site_symmetry_4
C6 C1 C2 C3 -0.1(7) . . . .
C7 C1 C2 C3 179.5(4) . . . .
C1 C2 C3 C4 0.6(8) . . . .
C2 C3 C4 C5 -1.1(8) . . . .
C3 C4 C5 C6 1.1(7) . . . .
C4 C5 C6 C1 -0.6(7) . . . .
C4 C5 C6 C8 178.9(4) . . . .
C2 C1 C6 C5 0.1(6) . . . .
C7 C1 C6 C5 -179.5(4) . . . .
C2 C1 C6 C8 -179.3(4) . . . .
C7 C1 C6 C8 1.1(6) . . . .
C6 C1 C7 F3 -66.8(5) . . . .
C2 C1 C7 F3 113.6(5) . . . .
C6 C1 C7 F1 173.5(4) . . . .
C2 C1 C7 F1 -6.1(6) . . . .
C6 C1 C7 F2 53.1(6) . . . .
C2 C1 C7 F2 -126.5(4) . . . .
C5 C6 C8 C9 20.2(7) . . . .
C1 C6 C8 C9 -160.4(4) . . . .
C6 C8 C9 C13 -177.8(4) . . . .
C6 C8 C9 C10 1.6(7) . . . .
C8 C9 C10 C11 -178.1(4) . . . .
C13 C9 C10 C11 1.4(4) . . . .
C9 C10 C11 C12 -5.0(4) . . . .
C10 C11 C12 C14 -174.1(4) . . . .
C10 C11 C12 C13 6.7(4) . . . .
C14 C12 C13 O -4.2(6) . . . .
C11 C12 C13 O 175.0(4) . . . .
C14 C12 C13 C9 174.8(4) . . . .
C11 C12 C13 C9 -6.0(4) . . . .
C8 C9 C13 O 1.4(6) . . . .
C10 C9 C13 O -178.2(4) . . . .
C8 C9 C13 C12 -177.7(4) . . . .
C10 C9 C13 C12 2.8(4) . . . .
C13 C12 C14 C15 179.6(4) . . . .
C11 C12 C14 C15 0.5(7) . . . .
C12 C14 C15 C16 -19.1(7) . . . .
C12 C14 C15 C20 161.9(4) . . . .
C20 C15 C16 C17 -1.4(6) . . . .
C14 C15 C16 C17 179.5(4) . . . .
C15 C16 C17 C18 1.5(7) . . . .
C16 C17 C18 C19 -1.0(7) . . . .
C17 C18 C19 C20 0.6(7) . . . .
C18 C19 C20 C15 -0.5(7) . . . .
C18 C19 C20 C21 178.4(5) . . . .
C16 C15 C20 C19 0.9(6) . . . .
C14 C15 C20 C19 180.0(4) . . . .
C16 C15 C20 C21 -177.9(4) . . . .
C14 C15 C20 C21 1.2(6) . . . .
C19 C20 C21 F6 125.1(5) . . . .
C15 C20 C21 F6 -56.1(7) . . . .
C19 C20 C21 F5 -116.6(5) . . . .
C15 C20 C21 F5 62.3(6) . . . .
C19 C20 C21 F4 4.8(7) . . . .
C15 C20 C21 F4 -176.3(4) . . . .
